data_1542608
loop_
_publ_author_name
'Jardim, Guilherme A. M.'
'da Silva J\'unior, Eufr\^anio N.'
'Bower, John F.'

_publ_section_title
;
 Overcoming naphthoquinone deactivation: rhodium-catalyzed C-5 selective
 C--H iodination as a gateway to functionalized derivatives
;
_journal_issue 6
_journal_name_full 'Chem. Sci.'
_journal_page_first 3780
_journal_paper_doi 10.1039/C6SC00302H
_journal_volume 7
_journal_year 2016
_chemical_formula_moiety 'C11 H7 I O3'
_chemical_formula_sum 'C11 H7 I O3'
_chemical_formula_weight 314.07
_chemical_name_systematic
;
 ?
;
_space_group_crystal_system monoclinic
_space_group_IT_number 14
_space_group_name_Hall '-P 2ybc'
_space_group_name_H-M_alt 'P 1 21/c 1'
_symmetry_space_group_name_Hall '-P 2ybc'
_symmetry_space_group_name_H-M 'P 1 21/c 1'
_atom_sites_solution_hydrogens geom
_atom_sites_solution_primary iterative
_audit_creation_date 2015-08-12
_audit_creation_method
;
Olex2 1.2
(compiled 2015.01.26 svn.r3150 for OlexSys, GUI svn.r4998)
;
_audit_update_record
;
2015-12-10 deposited with the CCDC.
2016-02-19 downloaded from the CCDC.
;
_cell_angle_alpha 90
_cell_angle_beta 93.0671(15)
_cell_angle_gamma 90
_cell_formula_units_Z 4
_cell_length_a 8.1168(3)
_cell_length_b 7.9198(2)
_cell_length_c 15.1553(5)
_cell_measurement_reflns_used 6355
_cell_measurement_temperature 100(2)
_cell_measurement_theta_max 27.88
_cell_measurement_theta_min 2.51
_cell_volume 972.84(5)
_computing_cell_refinement 'SAINT v8.34A (Bruker, 2013)'
_computing_data_reduction 'SAINT v8.34A (Bruker, 2013)'
_computing_molecular_graphics 'Olex2 (Dolomanov et al., 2009)'
_computing_publication_material 'Olex2 (Dolomanov et al., 2009)'
_computing_structure_refinement 'ShelXL (Sheldrick, 2008)'
_computing_structure_solution
;
Superflip (Palatinus & Chapuis, 2007;Palatinus & van der Lee, 2008;
Palatinus et al., 2012)
;
_diffrn_ambient_temperature 100(2)
_diffrn_detector 'Bruker area detector'
_diffrn_detector_type 'CCD area detector'
_diffrn_measured_fraction_theta_full 1.000
_diffrn_measured_fraction_theta_max 0.997
_diffrn_measurement_device 'Bruker Apex II kappa CCD area detector'
_diffrn_measurement_device_type 'Bruker Apex II kappa CCD area detector'
_diffrn_measurement_method '\f and \w scans'
_diffrn_radiation_monochromator graphite
_diffrn_radiation_type MoK\a
_diffrn_radiation_wavelength 0.71073
_diffrn_reflns_av_R_equivalents 0.0153
_diffrn_reflns_av_unetI/netI 0.0139
_diffrn_reflns_Laue_measured_fraction_full 1.000
_diffrn_reflns_Laue_measured_fraction_max 0.997
_diffrn_reflns_limit_h_max 10
_diffrn_reflns_limit_h_min -9
_diffrn_reflns_limit_k_max 10
_diffrn_reflns_limit_k_min -9
_diffrn_reflns_limit_l_max 19
_diffrn_reflns_limit_l_min -19
_diffrn_reflns_number 8582
_diffrn_reflns_point_group_measured_fraction_full 1.000
_diffrn_reflns_point_group_measured_fraction_max 0.997
_diffrn_reflns_theta_full 26.000
_diffrn_reflns_theta_max 27.893
_diffrn_reflns_theta_min 2.513
_diffrn_source 'fine-focus sealed tube'
_diffrn_standards_number 0
_exptl_absorpt_coefficient_mu 3.272
_exptl_absorpt_correction_T_max 0.7456
_exptl_absorpt_correction_T_min 0.6548
_exptl_absorpt_correction_type multi-scan
_exptl_absorpt_process_details
;
SADABS-2014/4 (Bruker,2014/4) was used for absorption correction.
wR2(int) was 0.0412 before and 0.0257 after correction.
The Ratio of minimum to maximum transmission is 0.8782.
The \l/2 correction factor is 0.00150.
;
_exptl_crystal_colour orange
_exptl_crystal_colour_primary orange
_exptl_crystal_density_diffrn 2.144
_exptl_crystal_description block
_exptl_crystal_F_000 600
_exptl_crystal_size_max 0.25
_exptl_crystal_size_mid 0.22
_exptl_crystal_size_min 0.22
_refine_diff_density_max 0.480
_refine_diff_density_min -0.357
_refine_diff_density_rms 0.084
_refine_ls_extinction_method none
_refine_ls_goodness_of_fit_ref 1.049
_refine_ls_hydrogen_treatment constr
_refine_ls_matrix_type full
_refine_ls_number_parameters 137
_refine_ls_number_reflns 2319
_refine_ls_number_restraints 0
_refine_ls_restrained_S_all 1.049
_refine_ls_R_factor_all 0.0145
_refine_ls_R_factor_gt 0.0135
_refine_ls_shift/su_max 0.001
_refine_ls_shift/su_mean 0.000
_refine_ls_structure_factor_coef Fsqd
_refine_ls_weighting_details 'w=1/[\s^2^(Fo^2^)+(0.0147P)^2^+0.9053P] where P=(Fo^2^+2Fc^2^)/3'
_refine_ls_weighting_scheme calc
_refine_ls_wR_factor_gt 0.0331
_refine_ls_wR_factor_ref 0.0335
_reflns_Friedel_coverage 0.000
_reflns_number_gt 2222
_reflns_number_total 2319
_reflns_threshold_expression 'I > 2\s(I)'
_cod_data_source_file c6sc00302h2.cif
_cod_data_source_block testm1
_cod_depositor_comments 'Adding full bibliography for 1542604--1542615.cif.'
_cod_database_code 1542608
_shelxl_version_number 2013-4
_shelx_space_group_comment
;
The symmetry employed for this shelxl refinement is uniquely defined
by the following loop, which should always be used as a source of
symmetry information in preference to the above space-group names.
They are only intended as comments.
;
_olex2_refinement_description
;
1. Fixed Uiso
 At 1.2 times of:
  All C(H) groups
 At 1.5 times of:
  All C(H,H,H) groups
2.a Aromatic/amide H refined with riding coordinates:
 C3(H3), C4(H4), C9(H9), C10(H10)
2.b Idealised Me refined as rotating group:
 C1(H1A,H1B,H1C)
;
_olex2_submission_special_instructions 'No special instructions were received'

loop_
_space_group_symop_operation_xyz
'x, y, z'
'-x, y+1/2, -z+1/2'
'-x, -y, -z'
'x, -y-1/2, z-1/2'

loop_
_atom_site_label
_atom_site_type_symbol
_atom_site_fract_x
_atom_site_fract_y
_atom_site_fract_z
_atom_site_U_iso_or_equiv
_atom_site_adp_type
_atom_site_occupancy
_atom_site_site_symmetry_order
_atom_site_calc_flag
_atom_site_refinement_flags_posn
I1 I 0.49491(2) 0.29844(2) 0.35534(2) 0.01055(4) Uani 1 1 d .
O1 O 0.92133(15) -0.01078(15) 0.67180(7) 0.0133(2) Uani 1 1 d .
O2 O 0.98207(15) -0.27455(15) 0.57486(8) 0.0135(2) Uani 1 1 d .
O3 O 0.67402(15) -0.01098(16) 0.29512(8) 0.0146(2) Uani 1 1 d .
C1 C 0.9412(2) 0.0878(2) 0.75124(10) 0.0132(3) Uani 1 1 d .
H1A H 0.9860 0.1964 0.7376 0.020 Uiso 1 1 calc GR
H1B H 1.0150 0.0307 0.7929 0.020 Uiso 1 1 calc GR
H1C H 0.8360 0.1023 0.7763 0.020 Uiso 1 1 calc GR
C2 C 0.82616(19) 0.0531(2) 0.60416(10) 0.0101(3) Uani 1 1 d .
C3 C 0.7438(2) 0.2074(2) 0.60918(11) 0.0128(3) Uani 1 1 d .
H3 H 0.7510 0.2691 0.6614 0.015 Uiso 1 1 calc R
C4 C 0.6515(2) 0.2687(2) 0.53686(11) 0.0124(3) Uani 1 1 d .
H4 H 0.5963 0.3710 0.5414 0.015 Uiso 1 1 calc R
C5 C 0.63943(19) 0.1802(2) 0.45725(10) 0.0103(3) Uani 1 1 d .
C6 C 0.71730(19) 0.0238(2) 0.45094(10) 0.0089(3) Uani 1 1 d .
C7 C 0.80927(19) -0.0433(2) 0.52545(10) 0.0088(3) Uani 1 1 d .
C8 C 0.8822(2) -0.2159(2) 0.51996(11) 0.0097(3) Uani 1 1 d .
C9 C 0.8280(2) -0.3224(2) 0.44334(11) 0.0131(3) Uani 1 1 d .
H9 H 0.8518 -0.4373 0.4445 0.016 Uiso 1 1 calc R
C10 C 0.7456(2) -0.2569(2) 0.37266(11) 0.0137(3) Uani 1 1 d .
H10 H 0.7114 -0.3274 0.3261 0.016 Uiso 1 1 calc R
C11 C 0.70801(19) -0.0753(2) 0.36710(10) 0.0100(3) Uani 1 1 d .

loop_
_atom_site_aniso_label
_atom_site_aniso_U_11
_atom_site_aniso_U_22
_atom_site_aniso_U_33
_atom_site_aniso_U_23
_atom_site_aniso_U_13
_atom_site_aniso_U_12
I1 0.01120(6) 0.00961(6) 0.01068(6) 0.00118(3) -0.00094(4) 0.00161(4)
O1 0.0186(6) 0.0124(6) 0.0085(5) -0.0020(4) -0.0038(4) 0.0032(5)
O2 0.0160(6) 0.0136(6) 0.0106(6) 0.0019(4) -0.0010(5) 0.0028(5)
O3 0.0183(6) 0.0145(6) 0.0105(5) -0.0012(4) -0.0031(4) 0.0028(5)
C1 0.0166(8) 0.0138(8) 0.0090(7) -0.0026(6) -0.0010(6) 0.0004(6)
C2 0.0098(7) 0.0114(7) 0.0092(7) 0.0011(6) 0.0004(6) -0.0012(6)
C3 0.0156(8) 0.0127(8) 0.0099(8) -0.0022(6) 0.0004(6) 0.0002(6)
C4 0.0138(8) 0.0099(7) 0.0133(8) -0.0008(6) 0.0010(6) 0.0025(6)
C5 0.0098(7) 0.0114(8) 0.0095(7) 0.0019(6) -0.0005(6) 0.0000(6)
C6 0.0089(7) 0.0093(7) 0.0084(7) 0.0003(5) 0.0000(5) -0.0020(6)
C7 0.0091(7) 0.0086(7) 0.0086(7) 0.0001(5) 0.0006(5) -0.0009(5)
C8 0.0112(7) 0.0092(7) 0.0091(7) 0.0007(5) 0.0023(6) -0.0012(6)
C9 0.0166(8) 0.0086(7) 0.0141(8) -0.0019(6) -0.0007(6) 0.0004(6)
C10 0.0180(8) 0.0104(8) 0.0126(8) -0.0042(6) -0.0015(6) -0.0001(6)
C11 0.0086(7) 0.0112(8) 0.0102(7) -0.0016(6) -0.0015(5) -0.0007(6)

loop_
_atom_type_symbol
_atom_type_description
_atom_type_scat_dispersion_real
_atom_type_scat_dispersion_imag
_atom_type_scat_source
C C 0.0033 0.0016 'International Tables Vol C Tables 4.2.6.8 and 6.1.1.4'
H H 0.0000 0.0000 'International Tables Vol C Tables 4.2.6.8 and 6.1.1.4'
I I -0.4742 1.8119 'International Tables Vol C Tables 4.2.6.8 and 6.1.1.4'
O O 0.0106 0.0060 'International Tables Vol C Tables 4.2.6.8 and 6.1.1.4'

loop_
_geom_angle_atom_site_label_1
_geom_angle_atom_site_label_2
_geom_angle_atom_site_label_3
_geom_angle
C2 O1 C1 117.83(13)
O1 C1 H1A 109.5
O1 C1 H1B 109.5
O1 C1 H1C 109.5
H1A C1 H1B 109.5
H1A C1 H1C 109.5
H1B C1 H1C 109.5
O1 C2 C3 122.91(15)
O1 C2 C7 117.59(14)
C3 C2 C7 119.50(14)
C2 C3 H3 119.8
C4 C3 C2 120.32(15)
C4 C3 H3 119.8
C3 C4 H4 119.3
C3 C4 C5 121.32(15)
C5 C4 H4 119.3
C4 C5 I1 114.93(12)
C4 C5 C6 119.60(15)
C6 C5 I1 125.45(12)
C5 C6 C7 119.82(14)
C5 C6 C11 121.50(14)
C7 C6 C11 118.68(14)
C2 C7 C6 119.32(14)
C2 C7 C8 121.30(14)
C6 C7 C8 119.35(14)
O2 C8 C7 124.09(15)
O2 C8 C9 118.37(15)
C9 C8 C7 117.55(14)
C8 C9 H9 119.3
C10 C9 C8 121.44(15)
C10 C9 H9 119.3
C9 C10 H10 119.4
C9 C10 C11 121.21(15)
C11 C10 H10 119.4
O3 C11 C6 122.67(15)
O3 C11 C10 119.64(15)
C10 C11 C6 117.67(14)

loop_
_geom_bond_atom_site_label_1
_geom_bond_atom_site_label_2
_geom_bond_distance
I1 C5 2.1080(16)
O1 C1 1.4369(19)
O1 C2 1.3487(19)
O2 C8 1.222(2)
O3 C11 1.222(2)
C1 H1A 0.9600
C1 H1B 0.9600
C1 H1C 0.9600
C2 C3 1.397(2)
C2 C7 1.417(2)
C3 H3 0.9300
C3 C4 1.382(2)
C4 H4 0.9300
C4 C5 1.394(2)
C5 C6 1.397(2)
C6 C7 1.423(2)
C6 C11 1.492(2)
C7 C8 1.493(2)
C8 C9 1.483(2)
C9 H9 0.9300
C9 C10 1.337(2)
C10 H10 0.9300
C10 C11 1.472(2)

loop_
_geom_torsion_atom_site_label_1
_geom_torsion_atom_site_label_2
_geom_torsion_atom_site_label_3
_geom_torsion_atom_site_label_4
_geom_torsion
I1 C5 C6 C7 -178.92(11)
I1 C5 C6 C11 1.7(2)
O1 C2 C3 C4 178.25(15)
O1 C2 C7 C6 -176.62(14)
O1 C2 C7 C8 5.1(2)
O2 C8 C9 C10 -166.66(16)
C1 O1 C2 C3 -1.8(2)
C1 O1 C2 C7 178.94(14)
C2 C3 C4 C5 -0.7(3)
C2 C7 C8 O2 -12.8(2)
C2 C7 C8 C9 166.60(15)
C3 C2 C7 C6 4.0(2)
C3 C2 C7 C8 -174.25(15)
C3 C4 C5 I1 -179.24(13)
C3 C4 C5 C6 2.2(2)
C4 C5 C6 C7 -0.5(2)
C4 C5 C6 C11 -179.91(15)
C5 C6 C7 C2 -2.6(2)
C5 C6 C7 C8 175.76(14)
C5 C6 C11 O3 20.5(2)
C5 C6 C11 C10 -160.93(15)
C6 C7 C8 O2 168.92(15)
C6 C7 C8 C9 -11.7(2)
C7 C2 C3 C4 -2.5(2)
C7 C6 C11 O3 -158.86(15)
C7 C6 C11 C10 19.7(2)
C7 C8 C9 C10 13.9(2)
C8 C9 C10 C11 1.2(3)
C9 C10 C11 O3 160.37(17)
C9 C10 C11 C6 -18.2(2)
C11 C6 C7 C2 176.84(14)
C11 C6 C7 C8 -4.8(2)
